data_1508629
loop_
_publ_author_name
'Xu, Shuguang'
'Huang, Xiaomei'
'Hong, Xiaohu'
'Xu, Bin'

_publ_section_title
;
 Palladium-assisted regioselective C-H cyanation of heteroarenes using
 isonitrile as cyanide source.
;
_journal_issue 17
_journal_name_full 'Organic letters'
_journal_page_first 4614
_journal_page_last 4617
_journal_paper_doi 10.1021/ol302070t
_journal_volume 14
_journal_year 2012
_chemical_formula_sum 'C15 H11 N3 O'
_chemical_formula_weight 249.27
_chemical_name_systematic
;
 ?
;
_space_group_IT_number 14
_symmetry_space_group_name_Hall '-P 2yn'
_symmetry_space_group_name_H-M 'P 1 21/n 1'
_atom_sites_solution_hydrogens geom
_atom_sites_solution_primary direct
_atom_sites_solution_secondary difmap
_audit_creation_method SHELXL-97
_cell_angle_alpha 90.000(5)
_cell_angle_beta 103.102(5)
_cell_angle_gamma 90.000(5)
_cell_formula_units_Z 4
_cell_length_a 7.713(5)
_cell_length_b 14.167(5)
_cell_length_c 11.379(5)
_cell_measurement_temperature 293(2)
_cell_volume 1211.0(10)
_computing_structure_refinement 'SHELXL-97 (Sheldrick, 1997)'
_diffrn_ambient_temperature 293(2)
_diffrn_measured_fraction_theta_full 0.992
_diffrn_measured_fraction_theta_max 0.992
_diffrn_radiation_monochromator graphite
_diffrn_radiation_source 'fine-focus sealed tube'
_diffrn_radiation_type MoK\a
_diffrn_radiation_wavelength 0.71073
_diffrn_reflns_av_R_equivalents 0.0182
_diffrn_reflns_av_sigmaI/netI 0.0185
_diffrn_reflns_limit_h_max 9
_diffrn_reflns_limit_h_min -10
_diffrn_reflns_limit_k_max 13
_diffrn_reflns_limit_k_min -18
_diffrn_reflns_limit_l_max 12
_diffrn_reflns_limit_l_min -14
_diffrn_reflns_number 7377
_diffrn_reflns_theta_full 27.50
_diffrn_reflns_theta_max 27.50
_diffrn_reflns_theta_min 2.33
_exptl_absorpt_coefficient_mu 0.089
_exptl_crystal_density_diffrn 1.367
_exptl_crystal_density_method 'not measured'
_exptl_crystal_F_000 520
_refine_diff_density_max 0.185
_refine_diff_density_min -0.134
_refine_diff_density_rms 0.030
_refine_ls_extinction_coef 0.047(3)
_refine_ls_extinction_expression Fc^*^=kFc[1+0.001xFc^2^\l^3^/sin(2\q)]^-1/4^
_refine_ls_extinction_method SHELXL
_refine_ls_goodness_of_fit_ref 1.032
_refine_ls_hydrogen_treatment mixed
_refine_ls_matrix_type full
_refine_ls_number_parameters 173
_refine_ls_number_reflns 2752
_refine_ls_number_restraints 0
_refine_ls_restrained_S_all 1.032
_refine_ls_R_factor_all 0.0436
_refine_ls_R_factor_gt 0.0360
_refine_ls_shift/su_max 0.000
_refine_ls_shift/su_mean 0.000
_refine_ls_structure_factor_coef Fsqd
_refine_ls_weighting_details 'calc w=1/[\s^2^(Fo^2^)+(0.0502P)^2^+0.1913P] where P=(Fo^2^+2Fc^2^)/3'
_refine_ls_weighting_scheme calc
_refine_ls_wR_factor_gt 0.0962
_refine_ls_wR_factor_ref 0.1016
_reflns_number_gt 2288
_reflns_number_total 2752
_reflns_threshold_expression >2sigma(I)
_cod_data_source_file ol302070t_si_002.cif
_cod_data_source_block xsg119
_cod_database_code 1508629

loop_
_symmetry_equiv_pos_as_xyz
'x, y, z'
'-x+1/2, y+1/2, -z+1/2'
'-x, -y, -z'
'x-1/2, -y-1/2, z-1/2'

loop_
_atom_site_label
_atom_site_type_symbol
_atom_site_fract_x
_atom_site_fract_y
_atom_site_fract_z
_atom_site_U_iso_or_equiv
_atom_site_adp_type
_atom_site_occupancy
_atom_site_symmetry_multiplicity
_atom_site_calc_flag
_atom_site_refinement_flags
O1 O 0.47712(12) -0.18209(7) 0.64448(9) 0.0579(3) Uani 1 1 d .
N11 N 0.07242(13) 0.06350(6) 0.32021(9) 0.0393(2) Uani 1 1 d .
N21 N -0.02982(13) 0.12969(7) 0.13081(9) 0.0437(3) Uani 1 1 d .
C11 C 0.16999(14) -0.00716(8) 0.39023(10) 0.0366(2) Uani 1 1 d .
C16 C 0.21275(16) -0.09827(8) 0.35921(11) 0.0434(3) Uani 1 1 d .
H16 H 0.1719 -0.1214 0.2814 0.052 Uiso 1 1 calc R
C19 C 0.08196(15) 0.14338(8) 0.39295(11) 0.0408(3) Uani 1 1 d .
C18 C 0.18069(16) 0.12465(8) 0.50580(11) 0.0427(3) Uani 1 1 d .
H18 H 0.2059 0.1665 0.5704 0.051 Uiso 1 1 calc R
C22 C -0.13763(15) -0.02385(8) 0.16696(11) 0.0422(3) Uani 1 1 d .
H22 H -0.1357 -0.0743 0.2196 0.051 Uiso 1 1 calc R
C14 C 0.37927(14) -0.11821(9) 0.56575(11) 0.0424(3) Uani 1 1 d .
C12 C 0.23815(14) 0.02910(8) 0.50635(10) 0.0374(3) Uani 1 1 d .
C21 C -0.03430(14) 0.05563(8) 0.20153(10) 0.0370(3) Uani 1 1 d .
N31 N -0.0767(2) 0.29906(9) 0.32122(13) 0.0755(4) Uani 1 1 d .
C23 C -0.24358(16) -0.02569(9) 0.05175(11) 0.0482(3) Uani 1 1 d .
H23 H -0.3138 -0.0782 0.0246 0.058 Uiso 1 1 calc R
C13 C 0.34414(14) -0.02746(8) 0.59587(10) 0.0408(3) Uani 1 1 d .
H13 H 0.3892 -0.0042 0.6732 0.049 Uiso 1 1 calc R
C24 C -0.24433(17) 0.05116(10) -0.02292(12) 0.0507(3) Uani 1 1 d .
H24 H -0.3163 0.0520 -0.1005 0.061 Uiso 1 1 calc R
C15 C 0.31713(16) -0.15232(8) 0.44771(11) 0.0461(3) Uani 1 1 d .
H15 H 0.3476 -0.2131 0.4291 0.055 Uiso 1 1 calc R
C31 C -0.00761(18) 0.22891(9) 0.35017(12) 0.0506(3) Uani 1 1 d .
C25 C -0.13613(17) 0.12646(9) 0.02020(11) 0.0488(3) Uani 1 1 d .
H25 H -0.1369 0.1781 -0.0304 0.059 Uiso 1 1 calc R
C17 C 0.5263(2) -0.15543(12) 0.76743(13) 0.0697(4) Uani 1 1 d .
H17A H 0.5942 -0.2052 0.8134 0.105 Uiso 1 1 calc R
H17B H 0.4211 -0.1439 0.7970 0.105 Uiso 1 1 calc R
H17C H 0.5970 -0.0990 0.7753 0.105 Uiso 1 1 calc R

loop_
_atom_site_aniso_label
_atom_site_aniso_U_11
_atom_site_aniso_U_22
_atom_site_aniso_U_33
_atom_site_aniso_U_23
_atom_site_aniso_U_13
_atom_site_aniso_U_12
O1 0.0601(6) 0.0512(5) 0.0546(6) -0.0006(4) -0.0031(4) 0.0156(4)
N11 0.0439(5) 0.0319(5) 0.0407(5) -0.0035(4) 0.0067(4) -0.0002(4)
N21 0.0500(6) 0.0361(5) 0.0448(6) 0.0006(4) 0.0100(4) -0.0012(4)
C11 0.0361(5) 0.0348(5) 0.0392(6) -0.0012(4) 0.0089(4) -0.0012(4)
C16 0.0474(6) 0.0392(6) 0.0420(6) -0.0076(5) 0.0067(5) 0.0009(5)
C19 0.0442(6) 0.0321(5) 0.0460(6) -0.0054(5) 0.0100(5) -0.0014(5)
C18 0.0475(6) 0.0368(6) 0.0438(6) -0.0085(5) 0.0100(5) -0.0018(5)
C22 0.0459(6) 0.0378(6) 0.0430(6) 0.0002(5) 0.0104(5) -0.0045(5)
C14 0.0360(5) 0.0429(6) 0.0467(7) 0.0008(5) 0.0060(5) 0.0029(5)
C12 0.0361(5) 0.0370(6) 0.0404(6) -0.0042(4) 0.0111(4) -0.0030(4)
C21 0.0370(5) 0.0359(6) 0.0386(6) -0.0031(4) 0.0095(4) 0.0010(4)
N31 0.0967(10) 0.0453(7) 0.0767(9) -0.0076(6) 0.0029(7) 0.0203(7)
C23 0.0486(7) 0.0464(7) 0.0476(7) -0.0070(5) 0.0069(5) -0.0084(5)
C13 0.0384(6) 0.0443(6) 0.0386(6) -0.0041(5) 0.0067(4) -0.0018(5)
C24 0.0528(7) 0.0551(8) 0.0407(6) -0.0019(6) 0.0035(5) 0.0013(6)
C15 0.0469(6) 0.0362(6) 0.0532(7) -0.0069(5) 0.0070(5) 0.0050(5)
C31 0.0575(7) 0.0375(6) 0.0530(7) -0.0081(5) 0.0044(6) 0.0028(5)
C25 0.0587(7) 0.0429(7) 0.0444(7) 0.0053(5) 0.0104(5) 0.0025(5)
C17 0.0774(10) 0.0666(10) 0.0538(9) 0.0030(7) -0.0089(7) 0.0205(8)

loop_
_atom_type_symbol
_atom_type_description
_atom_type_scat_dispersion_real
_atom_type_scat_dispersion_imag
_atom_type_scat_source
C C 0.0033 0.0016 'International Tables Vol C Tables 4.2.6.8 and 6.1.1.4'
H H 0.0000 0.0000 'International Tables Vol C Tables 4.2.6.8 and 6.1.1.4'
N N 0.0061 0.0033 'International Tables Vol C Tables 4.2.6.8 and 6.1.1.4'
O O 0.0106 0.0060 'International Tables Vol C Tables 4.2.6.8 and 6.1.1.4'

loop_
_geom_angle_atom_site_label_1
_geom_angle_atom_site_label_2
_geom_angle_atom_site_label_3
_geom_angle
C14 O1 C17 116.98(11)
C11 N11 C19 107.18(9)
C11 N11 C21 127.70(9)
C19 N11 C21 124.79(10)
C21 N21 C25 116.65(10)
N11 C11 C16 130.44(10)
N11 C11 C12 108.33(10)
C16 C11 C12 121.09(10)
C15 C16 C11 117.59(11)
C18 C19 N11 110.16(10)
C18 C19 C31 127.72(11)
N11 C19 C31 122.09(11)
C19 C18 C12 107.23(10)
C23 C22 C21 117.68(11)
O1 C14 C13 124.38(11)
O1 C14 C15 114.51(11)
C13 C14 C15 121.10(11)
C13 C12 C11 120.42(11)
C13 C12 C18 132.47(11)
C11 C12 C18 107.10(10)
N21 C21 C22 124.27(11)
N21 C21 N11 115.21(10)
C22 C21 N11 120.48(10)
C22 C23 C24 119.28(12)
C14 C13 C12 117.95(11)
C25 C24 C23 118.36(12)
C16 C15 C14 121.74(11)
N31 C31 C19 176.80(14)
N21 C25 C24 123.72(12)

loop_
_geom_bond_atom_site_label_1
_geom_bond_atom_site_label_2
_geom_bond_distance
O1 C14 1.3728(15)
O1 C17 1.4153(18)
N11 C11 1.3898(15)
N11 C19 1.3941(15)
N11 C21 1.4176(15)
N21 C21 1.3275(15)
N21 C25 1.3382(17)
C11 C16 1.3972(16)
C11 C12 1.4039(16)
C16 C15 1.3716(17)
C19 C18 1.3623(18)
C19 C31 1.4248(17)
C18 C12 1.4239(16)
C22 C23 1.3790(18)
C22 C21 1.3841(16)
C14 C13 1.3733(17)
C14 C15 1.4055(18)
C12 C13 1.4037(16)
N31 C31 1.1404(17)
C23 C24 1.3803(19)
C24 C25 1.3746(18)

loop_
_cod_related_entry_id
_cod_related_entry_database
_cod_related_entry_code
1 ChemSpider 30652027
